data_7057428
loop_
_publ_author_name
'Haribabu, Jebiti'
'Tamizh, Manoharan Muthu'
'Balachandran, Chandrasekar'
'Arun, Yuvaraj'
'Bhuvanesh, Nattamai S. P.'
'Endo, Akira'
'Karvembu, Ramasamy'

_publ_section_title
;
 Synthesis, structures and mechanistic pathways of anticancer activity of
 palladium(ii) complexes with indole-3-carbaldehyde thiosemicarbazones
;
_journal_issue 13
_journal_name_full 'New Journal of Chemistry'
_journal_page_first 10818
_journal_paper_doi 10.1039/C7NJ03743K
_journal_volume 42
_journal_year 2018
_chemical_formula_moiety 'C22 H22 N8 Pd S2, 2(C3 H7 N O)'
_chemical_formula_sum 'C28 H36 N10 O2 Pd S2'
_chemical_formula_weight 715.19
_space_group_crystal_system triclinic
_space_group_IT_number 2
_space_group_name_Hall '-P 1'
_space_group_name_H-M_alt 'P -1'
_symmetry_space_group_name_Hall '-P 1'
_symmetry_space_group_name_H-M 'P -1'
_atom_sites_solution_hydrogens geom
_audit_block_doi 10.5517/ccdc.csd.cc1yx3ts
_audit_creation_date 2016-01-11
_audit_creation_method
;
Olex2 1.2-beta
(compiled 2015.11.10 svn.r3248 for OlexSys, GUI svn.r5133)
;
_audit_update_record
;
2018-05-03 deposited with the CCDC.
2018-05-09 downloaded from the CCDC.
;
_cell_angle_alpha 62.2180(10)
_cell_angle_beta 71.7410(10)
_cell_angle_gamma 78.4310(10)
_cell_formula_units_Z 1
_cell_length_a 8.4859(5)
_cell_length_b 10.4674(6)
_cell_length_c 10.4763(6)
_cell_measurement_reflns_used 9989
_cell_measurement_temperature 99.97
_cell_measurement_theta_max 27.585
_cell_measurement_theta_min 2.382
_cell_volume 780.19(8)
_computing_molecular_graphics 'Olex2 (Dolomanov et al., 2009)'
_computing_publication_material 'Olex2 (Dolomanov et al., 2009)'
_computing_structure_refinement 'XL (Sheldrick, 2008)'
_computing_structure_solution 'ShelXT (Sheldrick, 2015)'
_diffrn_ambient_temperature 99.97
_diffrn_measured_fraction_theta_full 0.997
_diffrn_measured_fraction_theta_max 0.996
_diffrn_measurement_device_type 'Bruker APEX-II CCD'
_diffrn_measurement_method '\f and \w scans'
_diffrn_radiation_type MoK\a
_diffrn_radiation_wavelength 0.71073
_diffrn_reflns_av_R_equivalents 0.0181
_diffrn_reflns_av_unetI/netI 0.0142
_diffrn_reflns_Laue_measured_fraction_full 0.997
_diffrn_reflns_Laue_measured_fraction_max 0.996
_diffrn_reflns_limit_h_max 11
_diffrn_reflns_limit_h_min -11
_diffrn_reflns_limit_k_max 13
_diffrn_reflns_limit_k_min -13
_diffrn_reflns_limit_l_max 13
_diffrn_reflns_limit_l_min -13
_diffrn_reflns_number 16232
_diffrn_reflns_point_group_measured_fraction_full 0.997
_diffrn_reflns_point_group_measured_fraction_max 0.996
_diffrn_reflns_theta_full 25.242
_diffrn_reflns_theta_max 27.595
_diffrn_reflns_theta_min 2.383
_diffrn_standards_number 0
_exptl_absorpt_coefficient_mu 0.773
_exptl_absorpt_correction_T_max 0.7456
_exptl_absorpt_correction_T_min 0.6709
_exptl_absorpt_correction_type multi-scan
_exptl_absorpt_process_details
;
SADABS-2014/3 (Bruker,2014/3) was used for absorption correction.
wR2(int) was 0.1455 before and 0.0296 after correction.
The Ratio of minimum to maximum transmission is 0.8998.
The \l/2 correction factor is Not present.
;
_exptl_crystal_colour yellow
_exptl_crystal_colour_primary yellow
_exptl_crystal_density_diffrn 1.522
_exptl_crystal_description plate
_exptl_crystal_F_000 368
_exptl_crystal_size_max 0.514
_exptl_crystal_size_mid 0.173
_exptl_crystal_size_min 0.054
_refine_diff_density_max 0.334
_refine_diff_density_min -0.699
_refine_diff_density_rms 0.056
_refine_ls_extinction_method none
_refine_ls_goodness_of_fit_ref 1.097
_refine_ls_hydrogen_treatment constr
_refine_ls_matrix_type full
_refine_ls_number_parameters 199
_refine_ls_number_reflns 3596
_refine_ls_number_restraints 0
_refine_ls_restrained_S_all 1.097
_refine_ls_R_factor_all 0.0186
_refine_ls_R_factor_gt 0.0179
_refine_ls_shift/su_max 0.001
_refine_ls_shift/su_mean 0.000
_refine_ls_structure_factor_coef Fsqd
_refine_ls_weighting_details 'w=1/[\s^2^(Fo^2^)+(0.0200P)^2^+0.4853P] where P=(Fo^2^+2Fc^2^)/3'
_refine_ls_weighting_scheme calc
_refine_ls_wR_factor_gt 0.0461
_refine_ls_wR_factor_ref 0.0465
_reflns_Friedel_coverage 0.000
_reflns_number_gt 3500
_reflns_number_total 3596
_reflns_threshold_expression 'I > 2\s(I)'
_cod_data_source_file c7nj03743k2.cif
_cod_data_source_block jhn1pdcl2
_cod_depositor_comments 'Adding full bibliography for 7057427--7057432.cif.'
_cod_database_code 7057428
_shelxl_version_number 2014-3
_shelx_space_group_comment
;
The symmetry employed for this shelxl refinement is uniquely defined
by the following loop, which should always be used as a source of
symmetry information in preference to the above space-group names.
They are only intended as comments.
;
_shelx_estimated_absorpt_t_max 0.959
_shelx_estimated_absorpt_t_min 0.692
_olex2_refinement_description
;
1. Fixed Uiso
 At 1.2 times of:
  All C(H) groups, All N(H) groups
 At 1.5 times of:
  All C(H,H,H) groups
2.a Aromatic/amide H refined with riding coordinates:
 N3(H3), N4(H4), C1(H1), C5(H5), C6(H6), C7(H7), C8(H8), C9(H9), C2S(H2S)
2.b Idealised Me refined as rotating group:
 C11(H11A,H11B,H11C), C4S(H4SA,H4SB,H4SC), C5S(H5SA,H5SB,H5SC)
;
_olex2_submission_special_instructions 'No special instructions were received'

loop_
_space_group_symop_operation_xyz
'x, y, z'
'-x, -y, -z'

loop_
_atom_site_label
_atom_site_type_symbol
_atom_site_fract_x
_atom_site_fract_y
_atom_site_fract_z
_atom_site_U_iso_or_equiv
_atom_site_adp_type
_atom_site_occupancy
_atom_site_site_symmetry_order
_atom_site_calc_flag
_atom_site_refinement_flags_posn
_atom_site_refinement_flags_adp
_atom_site_refinement_flags_occupancy
Pd1 Pd 0.5000 1.0000 0.0000 0.00957(5) Uani 1 2 d S T P
S1 S 0.23202(4) 1.03806(3) 0.12069(4) 0.01605(7) Uani 1 1 d . . .
N1 N 0.46743(13) 0.79385(11) 0.15770(12) 0.0119(2) Uani 1 1 d . . .
N2 N 0.30887(13) 0.74714(12) 0.23914(12) 0.0129(2) Uani 1 1 d . . .
N3 N 0.51259(14) 0.31961(12) 0.45378(12) 0.0149(2) Uani 1 1 d . . .
H3 H 0.4516 0.2476 0.5232 0.018 Uiso 1 1 calc R . .
N4 N 0.03562(14) 0.82204(12) 0.29554(13) 0.0185(2) Uani 1 1 d . . .
H4 H -0.0432 0.8924 0.2842 0.022 Uiso 1 1 calc R . .
C1 C 0.58883(16) 0.69479(14) 0.18236(14) 0.0129(2) Uani 1 1 d . . .
H1 H 0.6968 0.7277 0.1268 0.015 Uiso 1 1 calc R . .
C2 C 0.58389(16) 0.54355(14) 0.28072(14) 0.0125(2) Uani 1 1 d . . .
C3 C 0.73235(16) 0.44666(14) 0.28804(14) 0.0129(2) Uani 1 1 d . . .
C4 C 0.68250(16) 0.30852(14) 0.39847(14) 0.0135(2) Uani 1 1 d . . .
C5 C 0.45350(17) 0.45926(14) 0.38444(15) 0.0149(2) Uani 1 1 d . . .
H5 H 0.3402 0.4937 0.4041 0.018 Uiso 1 1 calc R . .
C6 C 0.89989(17) 0.46372(15) 0.20937(15) 0.0169(3) Uani 1 1 d . . .
H6 H 0.9358 0.5555 0.1333 0.020 Uiso 1 1 calc R . .
C7 C 1.01213(18) 0.34438(16) 0.24443(17) 0.0209(3) Uani 1 1 d . . .
H7 H 1.1259 0.3546 0.1913 0.025 Uiso 1 1 calc R . .
C8 C 0.96037(18) 0.20815(16) 0.35757(16) 0.0206(3) Uani 1 1 d . . .
H8 H 1.0404 0.1285 0.3807 0.025 Uiso 1 1 calc R . .
C9 C 0.79602(17) 0.18787(14) 0.43551(15) 0.0168(3) Uani 1 1 d . . .
H9 H 0.7611 0.0957 0.5114 0.020 Uiso 1 1 calc R . .
C10 C 0.19404(16) 0.85438(14) 0.22484(14) 0.0132(2) Uani 1 1 d . . .
C11 C -0.00859(18) 0.67390(15) 0.39016(18) 0.0247(3) Uani 1 1 d . . .
H11A H 0.0308 0.6173 0.3322 0.037 Uiso 1 1 calc GR . .
H11B H -0.1297 0.6717 0.4285 0.037 Uiso 1 1 calc GR . .
H11C H 0.0432 0.6324 0.4739 0.037 Uiso 1 1 calc GR . .
O1S O 0.32286(13) 0.06865(11) 0.66507(12) 0.0233(2) Uani 1 1 d . . .
N3S N 0.36110(15) -0.16562(13) 0.82997(14) 0.0195(2) Uani 1 1 d . . .
C2S C 0.41120(18) -0.04378(16) 0.71305(18) 0.0229(3) Uani 1 1 d . . .
H2S H 0.5253 -0.0423 0.6611 0.027 Uiso 1 1 calc R . .
C4S C 0.1884(2) -0.17515(18) 0.91676(17) 0.0256(3) Uani 1 1 d . . .
H4SA H 0.1452 -0.0816 0.9182 0.038 Uiso 1 1 calc GR . .
H4SB H 0.1818 -0.2496 1.0191 0.038 Uiso 1 1 calc GR . .
H4SC H 0.1221 -0.2007 0.8714 0.038 Uiso 1 1 calc GR . .
C5S C 0.4713(2) -0.29522(17) 0.8719(2) 0.0314(4) Uani 1 1 d . . .
H5SA H 0.4307 -0.3706 0.8619 0.047 Uiso 1 1 calc GR . .
H5SB H 0.4743 -0.3293 0.9756 0.047 Uiso 1 1 calc GR . .
H5SC H 0.5835 -0.2734 0.8065 0.047 Uiso 1 1 calc GR . .

loop_
_atom_site_aniso_label
_atom_site_aniso_U_11
_atom_site_aniso_U_22
_atom_site_aniso_U_33
_atom_site_aniso_U_23
_atom_site_aniso_U_13
_atom_site_aniso_U_12
Pd1 0.00969(7) 0.00587(7) 0.00983(7) -0.00186(5) -0.00086(5) -0.00014(4)
S1 0.01225(15) 0.00797(14) 0.01851(16) -0.00228(12) 0.00203(12) 0.00053(11)
N1 0.0123(5) 0.0091(5) 0.0114(5) -0.0026(4) -0.0015(4) -0.0016(4)
N2 0.0115(5) 0.0100(5) 0.0130(5) -0.0023(4) -0.0010(4) -0.0021(4)
N3 0.0150(5) 0.0088(5) 0.0144(5) -0.0013(4) -0.0014(4) -0.0009(4)
N4 0.0115(5) 0.0110(5) 0.0214(6) -0.0001(5) -0.0008(4) -0.0003(4)
C1 0.0130(6) 0.0105(6) 0.0127(6) -0.0038(5) -0.0017(5) -0.0011(4)
C2 0.0131(6) 0.0100(6) 0.0125(6) -0.0041(5) -0.0031(5) 0.0010(5)
C3 0.0150(6) 0.0107(6) 0.0125(6) -0.0046(5) -0.0044(5) 0.0010(5)
C4 0.0157(6) 0.0112(6) 0.0125(6) -0.0047(5) -0.0039(5) 0.0007(5)
C5 0.0152(6) 0.0100(6) 0.0154(6) -0.0035(5) -0.0027(5) 0.0004(5)
C6 0.0153(6) 0.0154(6) 0.0165(6) -0.0048(5) -0.0032(5) -0.0005(5)
C7 0.0143(6) 0.0211(7) 0.0224(7) -0.0079(6) -0.0028(5) 0.0020(5)
C8 0.0197(7) 0.0172(7) 0.0220(7) -0.0079(6) -0.0081(6) 0.0076(5)
C9 0.0213(7) 0.0103(6) 0.0157(6) -0.0037(5) -0.0064(5) 0.0029(5)
C10 0.0142(6) 0.0110(6) 0.0108(6) -0.0023(5) -0.0019(5) -0.0014(5)
C11 0.0165(7) 0.0132(7) 0.0293(8) 0.0006(6) 0.0004(6) -0.0051(5)
O1S 0.0209(5) 0.0151(5) 0.0267(5) -0.0026(4) -0.0071(4) -0.0011(4)
N3S 0.0209(6) 0.0144(6) 0.0247(6) -0.0066(5) -0.0120(5) 0.0010(5)
C2S 0.0171(7) 0.0207(7) 0.0287(8) -0.0086(6) -0.0057(6) -0.0025(5)
C4S 0.0275(8) 0.0260(8) 0.0195(7) -0.0048(6) -0.0058(6) -0.0068(6)
C5S 0.0397(9) 0.0189(7) 0.0436(10) -0.0141(7) -0.0271(8) 0.0098(7)

loop_
_atom_type_symbol
_atom_type_description
_atom_type_scat_dispersion_real
_atom_type_scat_dispersion_imag
_atom_type_scat_source
C C 0.0033 0.0016 'International Tables Vol C Tables 4.2.6.8 and 6.1.1.4'
H H 0.0000 0.0000 'International Tables Vol C Tables 4.2.6.8 and 6.1.1.4'
N N 0.0061 0.0033 'International Tables Vol C Tables 4.2.6.8 and 6.1.1.4'
O O 0.0106 0.0060 'International Tables Vol C Tables 4.2.6.8 and 6.1.1.4'
Pd Pd -0.9988 1.0072 'International Tables Vol C Tables 4.2.6.8 and 6.1.1.4'
S S 0.1246 0.1234 'International Tables Vol C Tables 4.2.6.8 and 6.1.1.4'

loop_
_geom_angle_atom_site_label_1
_geom_angle_atom_site_label_2
_geom_angle_atom_site_label_3
_geom_angle
_geom_angle_site_symmetry_1
_geom_angle_site_symmetry_3
S1 Pd1 S1 180.0 . 2_675
N1 Pd1 S1 97.05(3) . 2_675
N1 Pd1 S1 97.05(3) 2_675 .
N1 Pd1 S1 82.95(3) . .
N1 Pd1 S1 82.94(3) 2_675 2_675
N1 Pd1 N1 180.0 2_675 .
C10 S1 Pd1 95.19(4) . .
N2 N1 Pd1 120.82(8) . .
C1 N1 Pd1 123.28(9) . .
C1 N1 N2 115.72(10) . .
C10 N2 N1 112.87(10) . .
C4 N3 H3 125.2 . .
C5 N3 H3 125.2 . .
C5 N3 C4 109.58(11) . .
C10 N4 H4 119.3 . .
C10 N4 C11 121.40(12) . .
C11 N4 H4 119.3 . .
N1 C1 H1 115.2 . .
N1 C1 C2 129.60(12) . .
C2 C1 H1 115.2 . .
C1 C2 C3 122.13(12) . .
C5 C2 C1 131.79(12) . .
C5 C2 C3 106.07(11) . .
C4 C3 C2 106.83(11) . .
C6 C3 C2 133.93(12) . .
C6 C3 C4 119.22(12) . .
N3 C4 C3 107.78(11) . .
N3 C4 C9 130.09(12) . .
C9 C4 C3 122.13(12) . .
N3 C5 C2 109.74(11) . .
N3 C5 H5 125.1 . .
C2 C5 H5 125.1 . .
C3 C6 H6 120.6 . .
C7 C6 C3 118.80(13) . .
C7 C6 H6 120.6 . .
C6 C7 H7 119.5 . .
C6 C7 C8 121.04(13) . .
C8 C7 H7 119.5 . .
C7 C8 H8 119.3 . .
C9 C8 C7 121.39(13) . .
C9 C8 H8 119.3 . .
C4 C9 H9 121.3 . .
C8 C9 C4 117.39(12) . .
C8 C9 H9 121.3 . .
N2 C10 S1 124.93(10) . .
N2 C10 N4 118.14(12) . .
N4 C10 S1 116.93(10) . .
N4 C11 H11A 109.5 . .
N4 C11 H11B 109.5 . .
N4 C11 H11C 109.5 . .
H11A C11 H11B 109.5 . .
H11A C11 H11C 109.5 . .
H11B C11 H11C 109.5 . .
C2S N3S C4S 120.16(12) . .
C2S N3S C5S 121.92(14) . .
C5S N3S C4S 117.85(13) . .
O1S C2S N3S 125.85(14) . .
O1S C2S H2S 117.1 . .
N3S C2S H2S 117.1 . .
N3S C4S H4SA 109.5 . .
N3S C4S H4SB 109.5 . .
N3S C4S H4SC 109.5 . .
H4SA C4S H4SB 109.5 . .
H4SA C4S H4SC 109.5 . .
H4SB C4S H4SC 109.5 . .
N3S C5S H5SA 109.5 . .
N3S C5S H5SB 109.5 . .
N3S C5S H5SC 109.5 . .
H5SA C5S H5SB 109.5 . .
H5SA C5S H5SC 109.5 . .
H5SB C5S H5SC 109.5 . .

loop_
_geom_bond_atom_site_label_1
_geom_bond_atom_site_label_2
_geom_bond_distance
_geom_bond_site_symmetry_2
Pd1 S1 2.2876(3) .
Pd1 S1 2.2876(3) 2_675
Pd1 N1 2.0229(11) 2_675
Pd1 N1 2.0229(11) .
S1 C10 1.7503(13) .
N1 N2 1.3903(15) .
N1 C1 1.3007(17) .
N2 C10 1.3146(17) .
N3 H3 0.8800 .
N3 C4 1.3784(17) .
N3 C5 1.3639(16) .
N4 H4 0.8800 .
N4 C10 1.3399(17) .
N4 C11 1.4475(17) .
C1 H1 0.9500 .
C1 C2 1.4313(17) .
C2 C3 1.4481(17) .
C2 C5 1.3885(18) .
C3 C4 1.4098(18) .
C3 C6 1.4010(18) .
C4 C9 1.4010(18) .
C5 H5 0.9500 .
C6 H6 0.9500 .
C6 C7 1.3845(19) .
C7 H7 0.9500 .
C7 C8 1.407(2) .
C8 H8 0.9500 .
C8 C9 1.379(2) .
C9 H9 0.9500 .
C11 H11A 0.9800 .
C11 H11B 0.9800 .
C11 H11C 0.9800 .
O1S C2S 1.2371(18) .
N3S C2S 1.320(2) .
N3S C4S 1.457(2) .
N3S C5S 1.4496(19) .
C2S H2S 0.9500 .
C4S H4SA 0.9800 .
C4S H4SB 0.9800 .
C4S H4SC 0.9800 .
C5S H5SA 0.9800 .
C5S H5SB 0.9800 .
C5S H5SC 0.9800 .

loop_
_geom_hbond_atom_site_label_D
_geom_hbond_atom_site_label_H
_geom_hbond_atom_site_label_A
_geom_hbond_distance_DH
_geom_hbond_distance_HA
_geom_hbond_distance_DA
_geom_hbond_angle_DHA
_geom_hbond_site_symmetry_A
N3 H3 O1S 0.88 2.03 2.9043(15) 172.4 .
N4 H4 O1S 0.88 2.26 2.9984(16) 141.5 2_566

loop_
_geom_torsion_atom_site_label_1
_geom_torsion_atom_site_label_2
_geom_torsion_atom_site_label_3
_geom_torsion_atom_site_label_4
_geom_torsion
Pd1 S1 C10 N2 12.83(12)
Pd1 S1 C10 N4 -167.59(10)
Pd1 N1 N2 C10 -13.41(14)
Pd1 N1 C1 C2 -174.65(11)
N1 N2 C10 S1 -2.05(16)
N1 N2 C10 N4 178.38(11)
N1 C1 C2 C3 176.49(13)
N1 C1 C2 C5 -4.6(2)
N2 N1 C1 C2 0.5(2)
N3 C4 C9 C8 178.01(13)
C1 N1 N2 C10 171.36(12)
C1 C2 C3 C4 178.29(12)
C1 C2 C3 C6 -3.6(2)
C1 C2 C5 N3 -178.68(13)
C2 C3 C4 N3 1.02(14)
C2 C3 C4 C9 -179.69(12)
C2 C3 C6 C7 -178.97(14)
C3 C2 C5 N3 0.31(15)
C3 C4 C9 C8 -1.1(2)
C3 C6 C7 C8 -0.5(2)
C4 N3 C5 C2 0.33(15)
C4 C3 C6 C7 -1.1(2)
C5 N3 C4 C3 -0.86(15)
C5 N3 C4 C9 179.93(14)
C5 C2 C3 C4 -0.82(14)
C5 C2 C3 C6 177.27(14)
C6 C3 C4 N3 -177.40(12)
C6 C3 C4 C9 1.9(2)
C6 C7 C8 C9 1.3(2)
C7 C8 C9 C4 -0.5(2)
C11 N4 C10 S1 -177.14(11)
C11 N4 C10 N2 2.5(2)
C4S N3S C2S O1S -1.1(2)
C5S N3S C2S O1S 175.66(15)
